data_4515215
loop_
_publ_author_name
'Cheisson, Thibault'
'Cole, Bren E.'
'Manor, Brian C.'
'Carroll, Patrick J.'
'Schelter, Eric J.'

_publ_section_title
;
 Phosphoryl-Ligand Adducts of Rare Earth-TriNOx Complexes: Systematic
 Studies and Implications for Separations Chemistry
;
_journal_issue 5
_journal_name_full 'ACS Sustainable Chemistry &amp; Engineering'
_journal_page_first 4993
_journal_paper_doi 10.1021/acssuschemeng.8b05638
_journal_volume 7
_journal_year 2019
_chemical_formula_moiety 'C39 H60 Dy N4 O4 P'
_chemical_formula_sum 'C39 H60 Dy N4 O4 P'
_chemical_formula_weight 842.38
_space_group_crystal_system monoclinic
_space_group_IT_number 14
_space_group_name_Hall '-P 2yn'
_space_group_name_H-M_alt 'P 1 21/n 1'
_symmetry_space_group_name_Hall '-P 2yn'
_symmetry_space_group_name_H-M 'P 1 21/n 1'
_atom_sites_solution_hydrogens geom
_atom_sites_solution_primary dual
_audit_creation_date 2017-04-11
_audit_creation_method
;
Olex2 1.2
(compiled 2016.09.09 svn.r3337 for OlexSys, GUI svn.r5227)
;
_cell_angle_alpha 90
_cell_angle_beta 93.3260(10)
_cell_angle_gamma 90
_cell_formula_units_Z 4
_cell_length_a 16.1024(4)
_cell_length_b 13.8935(4)
_cell_length_c 17.4194(5)
_cell_measurement_reflns_used 9811
_cell_measurement_temperature 100
_cell_measurement_theta_max 27.50
_cell_measurement_theta_min 2.34
_cell_volume 3890.48(19)
_computing_data_collection 'Bruker APEX2 v2014.11-0'
_computing_data_reduction 'Bruker SAINT v8.34A'
_computing_publication_material 'Olex2 (Dolomanov et al., 2009)'
_computing_structure_refinement 'XL (Sheldrick, 2008)'
_computing_structure_solution 'XT (Sheldrick, 2015)'
_diffrn_ambient_temperature 100
_diffrn_measured_fraction_theta_full 1.000
_diffrn_measured_fraction_theta_max 1.000
_diffrn_measurement_device 'CCD area detector'
_diffrn_measurement_device_type 'Bruker APEXII'
_diffrn_measurement_method '\w and \f scans'
_diffrn_radiation_monochromator graphite
_diffrn_radiation_type MoK\a
_diffrn_radiation_wavelength 0.71073
_diffrn_reflns_av_R_equivalents 0.0216
_diffrn_reflns_av_unetI/netI 0.0209
_diffrn_reflns_Laue_measured_fraction_full 1.000
_diffrn_reflns_Laue_measured_fraction_max 1.000
_diffrn_reflns_limit_h_max 18
_diffrn_reflns_limit_h_min -20
_diffrn_reflns_limit_k_max 18
_diffrn_reflns_limit_k_min -17
_diffrn_reflns_limit_l_max 22
_diffrn_reflns_limit_l_min -22
_diffrn_reflns_number 35187
_diffrn_reflns_point_group_measured_fraction_full 1.000
_diffrn_reflns_point_group_measured_fraction_max 1.000
_diffrn_reflns_theta_full 25.242
_diffrn_reflns_theta_max 27.504
_diffrn_reflns_theta_min 1.674
_diffrn_source 'sealed tube'
_exptl_absorpt_coefficient_mu 2.005
_exptl_absorpt_correction_T_max 0.7456
_exptl_absorpt_correction_T_min 0.6758
_exptl_absorpt_correction_type multi-scan
_exptl_absorpt_process_details 'SADABS v2014/4'
_exptl_crystal_colour colourless
_exptl_crystal_density_diffrn 1.438
_exptl_crystal_description prism
_exptl_crystal_F_000 1740
_exptl_crystal_size_max 0.29
_exptl_crystal_size_mid 0.18
_exptl_crystal_size_min 0.16
_refine_diff_density_max 0.590
_refine_diff_density_min -0.291
_refine_diff_density_rms 0.066
_refine_ls_extinction_method none
_refine_ls_goodness_of_fit_ref 1.035
_refine_ls_hydrogen_treatment constr
_refine_ls_matrix_type full
_refine_ls_number_parameters 454
_refine_ls_number_reflns 8926
_refine_ls_number_restraints 0
_refine_ls_restrained_S_all 1.035
_refine_ls_R_factor_all 0.0238
_refine_ls_R_factor_gt 0.0186
_refine_ls_shift/su_max 0.002
_refine_ls_shift/su_mean 0.000
_refine_ls_structure_factor_coef Fsqd
_refine_ls_weighting_details 'w=1/[\s^2^(Fo^2^)+(0.0151P)^2^+2.6931P] where P=(Fo^2^+2Fc^2^)/3'
_refine_ls_weighting_scheme calc
_refine_ls_wR_factor_gt 0.0394
_refine_ls_wR_factor_ref 0.0414
_reflns_number_gt 7896
_reflns_number_total 8926
_reflns_threshold_expression 'I > 2\s(I)'
_cod_data_source_file sc8b05638_si_002.cif
_cod_data_source_block 40099
_cod_database_code 4515215

loop_
_space_group_symop_operation_xyz
'x, y, z'
'-x+1/2, y+1/2, -z+1/2'
'-x, -y, -z'
'x-1/2, -y-1/2, z-1/2'

loop_
_atom_site_label
_atom_site_type_symbol
_atom_site_fract_x
_atom_site_fract_y
_atom_site_fract_z
_atom_site_U_iso_or_equiv
_atom_site_adp_type
_atom_site_occupancy
_atom_site_site_symmetry_order
_atom_site_calc_flag
_atom_site_refinement_flags_posn
Dy1 Dy 0.25279(2) 0.17838(2) 0.47222(2) 0.01104(3) Uani 1 1 d .
P1 P 0.23315(3) 0.15033(3) 0.26069(3) 0.01601(10) Uani 1 1 d .
O1 O 0.32811(8) 0.04717(9) 0.47832(7) 0.0166(3) Uani 1 1 d .
O2 O 0.11713(8) 0.16948(9) 0.44973(7) 0.0169(3) Uani 1 1 d .
O3 O 0.29984(8) 0.30918(9) 0.41735(7) 0.0150(2) Uani 1 1 d .
O4 O 0.24995(8) 0.12490(9) 0.34376(7) 0.0165(3) Uani 1 1 d .
N1 N 0.30046(9) 0.03800(10) 0.55542(8) 0.0133(3) Uani 1 1 d .
N2 N 0.11349(9) 0.23770(11) 0.51245(8) 0.0165(3) Uani 1 1 d .
N3 N 0.35145(9) 0.31675(10) 0.48811(8) 0.0134(3) Uani 1 1 d .
N4 N 0.26819(9) 0.23833(10) 0.64162(8) 0.0142(3) Uani 1 1 d .
C1 C 0.28885(11) 0.15547(12) 0.69304(10) 0.0160(4) Uani 1 1 d .
H1A H 0.2433 0.1097 0.6891 0.019 Uiso 1 1 calc R
H1B H 0.2941 0.1782 0.7458 0.019 Uiso 1 1 calc R
C2 C 0.36805(11) 0.10456(12) 0.67487(10) 0.0157(4) Uani 1 1 d .
C3 C 0.43946(12) 0.11486(13) 0.72401(11) 0.0201(4) Uani 1 1 d .
H3 H 0.4361 0.1489 0.7697 0.024 Uiso 1 1 calc R
C4 C 0.51491(12) 0.07553(14) 0.70623(11) 0.0228(4) Uani 1 1 d .
H4 H 0.5615 0.0828 0.7399 0.027 Uiso 1 1 calc R
C5 C 0.52074(12) 0.02499(13) 0.63774(11) 0.0213(4) Uani 1 1 d .
H5 H 0.5716 0.0003 0.6244 0.026 Uiso 1 1 calc R
C6 C 0.45026(11) 0.01179(12) 0.58973(10) 0.0175(4) Uani 1 1 d .
H6 H 0.4540 -0.0229 0.5444 0.021 Uiso 1 1 calc R
C7 C 0.37348(11) 0.04950(12) 0.60803(10) 0.0143(3) Uani 1 1 d .
C8 C 0.25607(11) -0.05794(12) 0.56088(10) 0.0161(4) Uani 1 1 d .
C9 C 0.22089(13) -0.06724(14) 0.64036(11) 0.0224(4) Uani 1 1 d .
H9a H 0.1798 -0.0182 0.6465 0.034 Uiso 1 1 calc GR
H9b H 0.2650 -0.0600 0.6794 0.034 Uiso 1 1 calc GR
H9c H 0.1957 -0.1294 0.6451 0.034 Uiso 1 1 calc GR
C10 C 0.31428(12) -0.14289(13) 0.54814(12) 0.0218(4) Uani 1 1 d .
H10a H 0.3539 -0.1484 0.5912 0.033 Uiso 1 1 calc GR
H10b H 0.3431 -0.1324 0.5021 0.033 Uiso 1 1 calc GR
H10c H 0.2823 -0.2011 0.5431 0.033 Uiso 1 1 calc GR
C11 C 0.18484(12) -0.05813(14) 0.49959(11) 0.0210(4) Uani 1 1 d .
H11a H 0.2068 -0.0531 0.4497 0.032 Uiso 1 1 calc GR
H11b H 0.1488 -0.0044 0.5076 0.032 Uiso 1 1 calc GR
H11c H 0.1539 -0.1169 0.5028 0.032 Uiso 1 1 calc GR
C12 C 0.18847(12) 0.27965(13) 0.66536(11) 0.0191(4) Uani 1 1 d .
H12a H 0.1766 0.3383 0.6365 0.023 Uiso 1 1 calc R
H12b H 0.1942 0.2964 0.7195 0.023 Uiso 1 1 calc R
C13 C 0.11645(11) 0.21075(13) 0.65229(10) 0.0170(4) Uani 1 1 d .
C14 C 0.08360(12) 0.16447(13) 0.71557(11) 0.0197(4) Uani 1 1 d .
H14 H 0.1034 0.1810 0.7650 0.024 Uiso 1 1 calc R
C15 C 0.02232(12) 0.09485(15) 0.70589(11) 0.0236(4) Uani 1 1 d .
H15 H 0.0006 0.0660 0.7485 0.028 Uiso 1 1 calc R
C16 C -0.00661(12) 0.06823(14) 0.63225(11) 0.0227(4) Uani 1 1 d .
H16 H -0.0461 0.0197 0.6253 0.027 Uiso 1 1 calc R
C17 C 0.02384(11) 0.11457(14) 0.56897(11) 0.0197(4) Uani 1 1 d .
H17 H 0.0044 0.0968 0.5197 0.024 Uiso 1 1 calc R
C18 C 0.08313(11) 0.18730(13) 0.57863(10) 0.0174(4) Uani 1 1 d .
C19 C 0.05790(13) 0.32098(15) 0.48563(11) 0.0245(4) Uani 1 1 d .
C20 C 0.05901(18) 0.39744(17) 0.54913(13) 0.0461(7) Uani 1 1 d .
H20a H 0.1133 0.4259 0.5549 0.069 Uiso 1 1 calc GR
H20b H 0.0457 0.3679 0.5967 0.069 Uiso 1 1 calc GR
H20c H 0.0187 0.4463 0.5356 0.069 Uiso 1 1 calc GR
C21 C -0.03096(13) 0.28809(19) 0.46476(15) 0.0412(6) Uani 1 1 d .
H21a H -0.0569 0.2688 0.5105 0.062 Uiso 1 1 calc GR
H21b H -0.0300 0.2347 0.4299 0.062 Uiso 1 1 calc GR
H21c H -0.0619 0.3402 0.4407 0.062 Uiso 1 1 calc GR
C22 C 0.09451(12) 0.36437(14) 0.41450(11) 0.0226(4) Uani 1 1 d .
H22a H 0.0892 0.3191 0.3728 0.034 Uiso 1 1 calc GR
H22b H 0.1522 0.3789 0.4257 0.034 Uiso 1 1 calc GR
H22c H 0.0651 0.4224 0.4003 0.034 Uiso 1 1 calc GR
C23 C 0.33458(12) 0.31187(12) 0.65482(10) 0.0168(4) Uani 1 1 d .
H23a H 0.3875 0.2839 0.6428 0.020 Uiso 1 1 calc R
H23b H 0.3383 0.3292 0.7089 0.020 Uiso 1 1 calc R
C24 C 0.32009(12) 0.40224(13) 0.60732(10) 0.0167(4) Uani 1 1 d .
C25 C 0.29743(13) 0.48745(13) 0.64331(11) 0.0227(4) Uani 1 1 d .
H25 H 0.2956 0.4887 0.6966 0.027 Uiso 1 1 calc R
C26 C 0.27765(13) 0.57006(14) 0.60174(11) 0.0247(4) Uani 1 1 d .
H26 H 0.2632 0.6261 0.6270 0.030 Uiso 1 1 calc R
C27 C 0.27951(13) 0.56873(13) 0.52226(11) 0.0223(4) Uani 1 1 d .
H27 H 0.2649 0.6234 0.4938 0.027 Uiso 1 1 calc R
C28 C 0.30325(12) 0.48580(13) 0.48538(10) 0.0185(4) Uani 1 1 d .
H28 H 0.3041 0.4850 0.4321 0.022 Uiso 1 1 calc R
C29 C 0.32593(11) 0.40315(12) 0.52731(10) 0.0150(4) Uani 1 1 d .
C30 C 0.44214(11) 0.31678(13) 0.46826(10) 0.0158(3) Uani 1 1 d .
C31 C 0.45649(12) 0.22386(14) 0.42454(12) 0.0227(4) Uani 1 1 d .
H31a H 0.4227 0.2239 0.3773 0.034 Uiso 1 1 calc GR
H31b H 0.4417 0.1699 0.4553 0.034 Uiso 1 1 calc GR
H31c H 0.5141 0.2192 0.4135 0.034 Uiso 1 1 calc GR
C32 C 0.46282(12) 0.40262(14) 0.41765(11) 0.0218(4) Uani 1 1 d .
H32a H 0.4563 0.4613 0.4458 0.033 Uiso 1 1 calc GR
H32b H 0.4259 0.4031 0.3724 0.033 Uiso 1 1 calc GR
H32c H 0.5192 0.3973 0.4030 0.033 Uiso 1 1 calc GR
C33 C 0.49828(12) 0.31710(14) 0.54214(11) 0.0217(4) Uani 1 1 d .
H33a H 0.4900 0.2587 0.5702 0.033 Uiso 1 1 calc GR
H33b H 0.4847 0.3713 0.5732 0.033 Uiso 1 1 calc GR
H33c H 0.5554 0.3215 0.5294 0.033 Uiso 1 1 calc GR
C34 C 0.23340(13) 0.27867(14) 0.24584(11) 0.0220(4) Uani 1 1 d .
H34a H 0.1911 0.3071 0.2762 0.026 Uiso 1 1 calc R
H34b H 0.2868 0.3039 0.2651 0.026 Uiso 1 1 calc R
C35 C 0.21769(15) 0.31117(16) 0.16219(12) 0.0316(5) Uani 1 1 d .
H35a H 0.1654 0.2858 0.1420 0.047 Uiso 1 1 calc GR
H35b H 0.2616 0.2879 0.1321 0.047 Uiso 1 1 calc GR
H35c H 0.2162 0.3802 0.1601 0.047 Uiso 1 1 calc GR
C36 C 0.30893(13) 0.09837(15) 0.20029(11) 0.0246(4) Uani 1 1 d .
H36a H 0.3119 0.0297 0.2101 0.030 Uiso 1 1 calc R
H36b H 0.2897 0.1071 0.1469 0.030 Uiso 1 1 calc R
C37 C 0.39616(13) 0.14055(17) 0.21183(13) 0.0323(5) Uani 1 1 d .
H37a H 0.4144 0.1367 0.2652 0.049 Uiso 1 1 calc GR
H37b H 0.3954 0.2067 0.1958 0.049 Uiso 1 1 calc GR
H37c H 0.4337 0.1049 0.1818 0.049 Uiso 1 1 calc GR
C38 C 0.13470(12) 0.10316(14) 0.22301(11) 0.0227(4) Uani 1 1 d .
H38a H 0.1303 0.1127 0.1678 0.027 Uiso 1 1 calc R
H38b H 0.1334 0.0344 0.2325 0.027 Uiso 1 1 calc R
C39 C 0.05945(12) 0.14972(15) 0.25792(12) 0.0249(4) Uani 1 1 d .
H39a H 0.0546 0.2154 0.2412 0.037 Uiso 1 1 calc GR
H39b H 0.0666 0.1478 0.3130 0.037 Uiso 1 1 calc GR
H39c H 0.0099 0.1152 0.2415 0.037 Uiso 1 1 calc GR

loop_
_atom_site_aniso_label
_atom_site_aniso_U_11
_atom_site_aniso_U_22
_atom_site_aniso_U_33
_atom_site_aniso_U_23
_atom_site_aniso_U_13
_atom_site_aniso_U_12
Dy1 0.01411(4) 0.00999(4) 0.00900(4) 0.00067(3) 0.00054(3) 0.00026(3)
P1 0.0208(2) 0.0167(2) 0.0103(2) 0.00004(17) -0.00115(18) -0.00037(18)
O1 0.0234(7) 0.0189(6) 0.0077(6) 0.0007(5) 0.0022(5) 0.0034(5)
O2 0.0186(6) 0.0202(7) 0.0122(6) -0.0003(5) 0.0021(5) 0.0029(5)
O3 0.0193(6) 0.0157(6) 0.0094(6) -0.0004(5) -0.0032(5) -0.0007(5)
O4 0.0222(7) 0.0164(6) 0.0108(6) -0.0006(5) -0.0002(5) 0.0000(5)
N1 0.0193(7) 0.0130(7) 0.0076(7) 0.0005(5) 0.0002(6) 0.0006(6)
N2 0.0210(8) 0.0164(8) 0.0126(7) 0.0028(6) 0.0043(6) 0.0056(6)
N3 0.0172(7) 0.0140(7) 0.0089(7) -0.0022(6) -0.0007(6) -0.0012(6)
N4 0.0197(8) 0.0105(7) 0.0124(7) 0.0013(6) 0.0029(6) -0.0012(6)
C1 0.0234(9) 0.0141(9) 0.0105(8) 0.0012(6) 0.0024(7) 0.0007(7)
C2 0.0230(9) 0.0106(8) 0.0135(8) 0.0021(7) 0.0021(7) -0.0013(7)
C3 0.0282(10) 0.0167(9) 0.0149(9) -0.0020(7) -0.0026(8) -0.0024(8)
C4 0.0221(10) 0.0214(10) 0.0238(10) -0.0012(8) -0.0077(8) -0.0021(8)
C5 0.0200(9) 0.0180(9) 0.0258(10) -0.0002(8) 0.0006(8) 0.0020(7)
C6 0.0239(10) 0.0119(8) 0.0166(9) -0.0009(7) 0.0011(7) -0.0001(7)
C7 0.0190(9) 0.0103(8) 0.0134(8) 0.0032(6) -0.0003(7) -0.0016(7)
C8 0.0222(9) 0.0113(8) 0.0146(8) -0.0002(7) -0.0013(7) -0.0009(7)
C9 0.0294(11) 0.0188(9) 0.0192(10) 0.0022(8) 0.0018(8) -0.0061(8)
C10 0.0253(10) 0.0133(9) 0.0262(10) -0.0016(8) -0.0052(8) 0.0005(8)
C11 0.0221(10) 0.0183(9) 0.0222(10) -0.0023(8) -0.0028(8) 0.0012(7)
C12 0.0276(10) 0.0152(9) 0.0150(9) -0.0015(7) 0.0057(8) 0.0016(8)
C13 0.0187(9) 0.0156(9) 0.0173(9) 0.0021(7) 0.0052(7) 0.0053(7)
C14 0.0223(9) 0.0235(10) 0.0138(9) 0.0013(7) 0.0049(7) 0.0032(8)
C15 0.0240(10) 0.0278(11) 0.0197(10) 0.0079(8) 0.0073(8) 0.0004(8)
C16 0.0181(9) 0.0251(10) 0.0250(10) 0.0046(8) 0.0025(8) -0.0011(8)
C17 0.0174(9) 0.0245(10) 0.0172(9) 0.0027(7) 0.0008(7) 0.0041(7)
C18 0.0175(9) 0.0186(9) 0.0168(9) 0.0049(7) 0.0064(7) 0.0070(7)
C19 0.0273(10) 0.0257(10) 0.0213(10) 0.0106(8) 0.0086(8) 0.0151(9)
C20 0.081(2) 0.0336(13) 0.0251(12) 0.0101(10) 0.0184(13) 0.0380(13)
C21 0.0234(11) 0.0520(15) 0.0491(15) 0.0328(12) 0.0102(11) 0.0156(10)
C22 0.0271(10) 0.0218(10) 0.0191(10) 0.0065(8) 0.0030(8) 0.0071(8)
C23 0.0256(10) 0.0149(9) 0.0100(8) -0.0014(7) 0.0006(7) -0.0033(7)
C24 0.0250(10) 0.0129(8) 0.0124(8) 0.0004(7) 0.0019(7) -0.0037(7)
C25 0.0374(12) 0.0172(9) 0.0139(9) -0.0034(7) 0.0064(8) -0.0039(8)
C26 0.0419(12) 0.0129(9) 0.0200(10) -0.0052(7) 0.0076(9) 0.0011(8)
C27 0.0335(11) 0.0133(9) 0.0202(10) 0.0025(7) 0.0027(8) -0.0001(8)
C28 0.0272(10) 0.0148(9) 0.0136(9) 0.0015(7) 0.0019(7) -0.0020(7)
C29 0.0184(9) 0.0123(8) 0.0145(8) -0.0014(7) 0.0022(7) -0.0042(7)
C30 0.0169(9) 0.0155(9) 0.0151(8) 0.0012(7) 0.0019(7) -0.0024(7)
C31 0.0188(10) 0.0218(10) 0.0278(11) -0.0057(8) 0.0040(8) 0.0008(8)
C32 0.0238(10) 0.0234(10) 0.0188(10) 0.0041(8) 0.0044(8) -0.0034(8)
C33 0.0199(9) 0.0260(10) 0.0190(9) 0.0030(8) -0.0014(8) -0.0039(8)
C34 0.0288(11) 0.0189(9) 0.0180(9) 0.0050(8) -0.0004(8) -0.0001(8)
C35 0.0438(13) 0.0289(12) 0.0222(10) 0.0104(9) 0.0017(9) 0.0027(10)
C36 0.0325(11) 0.0274(11) 0.0141(9) -0.0028(8) 0.0031(8) 0.0036(9)
C37 0.0298(12) 0.0397(13) 0.0281(12) -0.0039(10) 0.0062(9) 0.0030(10)
C38 0.0265(10) 0.0219(10) 0.0186(10) -0.0008(8) -0.0080(8) -0.0019(8)
C39 0.0240(10) 0.0245(10) 0.0254(11) 0.0030(8) -0.0057(8) -0.0015(8)

loop_
_atom_type_symbol
_atom_type_description
_atom_type_scat_dispersion_real
_atom_type_scat_dispersion_imag
_atom_type_scat_source
C C 0.0033 0.0016 'International Tables Vol C Tables 4.2.6.8 and 6.1.1.4'
H H 0.0000 0.0000 'International Tables Vol C Tables 4.2.6.8 and 6.1.1.4'
Dy Dy -0.1892 4.4098 'International Tables Vol C Tables 4.2.6.8 and 6.1.1.4'
N N 0.0061 0.0033 'International Tables Vol C Tables 4.2.6.8 and 6.1.1.4'
O O 0.0106 0.0060 'International Tables Vol C Tables 4.2.6.8 and 6.1.1.4'
P P 0.1023 0.0942 'International Tables Vol C Tables 4.2.6.8 and 6.1.1.4'

loop_
_geom_angle_atom_site_label_1
_geom_angle_atom_site_label_2
_geom_angle_atom_site_label_3
_geom_angle
O1 Dy1 O2 120.23(5)
O1 Dy1 O3 120.23(4)
O1 Dy1 O4 76.32(4)
O1 Dy1 N1 34.81(4)
O1 Dy1 N2 139.16(5)
O1 Dy1 N3 106.76(5)
O2 Dy1 O3 109.34(5)
O2 Dy1 O4 81.30(4)
O2 Dy1 N1 108.95(5)
O2 Dy1 N2 34.87(5)
O2 Dy1 N3 132.93(5)
O3 Dy1 O4 80.60(4)
O3 Dy1 N1 141.67(5)
O3 Dy1 N2 100.60(5)
O3 Dy1 N3 35.20(4)
O4 Dy1 N1 106.88(4)
O4 Dy1 N2 113.44(5)
O4 Dy1 N3 108.97(4)
N1 Dy1 N2 109.77(5)
N3 Dy1 N1 111.14(5)
N3 Dy1 N2 106.69(5)
O4 P1 C34 111.73(8)
O4 P1 C36 112.20(9)
O4 P1 C38 111.79(8)
C34 P1 C36 107.73(9)
C34 P1 C38 108.45(9)
C38 P1 C36 104.59(9)
N1 O1 Dy1 85.35(8)
N2 O2 Dy1 84.96(8)
N3 O3 Dy1 83.45(8)
P1 O4 Dy1 146.63(8)
O1 N1 Dy1 59.85(7)
O1 N1 C7 107.10(12)
O1 N1 C8 107.90(12)
C7 N1 Dy1 118.96(10)
C7 N1 C8 115.00(13)
C8 N1 Dy1 125.88(11)
O2 N2 Dy1 60.17(7)
O2 N2 C18 108.18(13)
O2 N2 C19 108.35(13)
C18 N2 Dy1 113.99(10)
C18 N2 C19 112.98(13)
C19 N2 Dy1 132.81(11)
O3 N3 Dy1 61.36(7)
O3 N3 C29 107.20(13)
O3 N3 C30 108.51(12)
C29 N3 Dy1 119.51(10)
C29 N3 C30 114.12(13)
C30 N3 Dy1 126.01(10)
C1 N4 C12 107.37(13)
C1 N4 C23 107.80(14)
C12 N4 C23 108.43(13)
N4 C1 C2 113.56(14)
C3 C2 C1 119.88(16)
C7 C2 C1 121.68(16)
C7 C2 C3 118.40(17)
C4 C3 C2 121.55(17)
C3 C4 C5 119.66(18)
C6 C5 C4 119.44(18)
C5 C6 C7 121.25(17)
C2 C7 N1 119.73(15)
C6 C7 N1 120.53(15)
C6 C7 C2 119.58(17)
N1 C8 C9 109.33(14)
N1 C8 C10 111.91(14)
N1 C8 C11 107.23(14)
C10 C8 C9 109.12(15)
C11 C8 C9 109.33(15)
C11 C8 C10 109.87(15)
N4 C12 C13 112.40(14)
C14 C13 C12 119.48(17)
C18 C13 C12 122.39(16)
C18 C13 C14 118.07(17)
C15 C14 C13 121.45(18)
C14 C15 C16 119.78(17)
C15 C16 C17 119.61(19)
C16 C17 C18 120.71(18)
C13 C18 N2 119.00(16)
C17 C18 N2 120.79(17)
C17 C18 C13 120.18(16)
N2 C19 C20 108.89(17)
N2 C19 C21 111.88(17)
N2 C19 C22 107.57(14)
C21 C19 C20 110.54(19)
C21 C19 C22 109.02(17)
C22 C19 C20 108.85(18)
N4 C23 C24 113.50(15)
C25 C24 C23 119.55(16)
C25 C24 C29 118.18(16)
C29 C24 C23 122.24(15)
C26 C25 C24 121.72(17)
C25 C26 C27 119.57(17)
C28 C27 C26 119.82(18)
C27 C28 C29 120.81(17)
C24 C29 N3 119.80(15)
C28 C29 N3 120.39(15)
C28 C29 C24 119.74(16)
N3 C30 C31 106.80(14)
N3 C30 C32 112.03(15)
N3 C30 C33 109.71(14)
C31 C30 C32 109.14(15)
C31 C30 C33 108.89(16)
C33 C30 C32 110.16(15)
C35 C34 P1 115.25(15)
C37 C36 P1 114.69(14)
C39 C38 P1 113.66(14)

loop_
_geom_bond_atom_site_label_1
_geom_bond_atom_site_label_2
_geom_bond_distance
Dy1 O1 2.1887(12)
Dy1 O2 2.2003(13)
Dy1 O3 2.2077(12)
Dy1 O4 2.3556(12)
Dy1 N1 2.5229(14)
Dy1 N2 2.5266(14)
Dy1 N3 2.4991(14)
P1 O4 1.4989(13)
P1 C34 1.8018(19)
P1 C36 1.8072(19)
P1 C38 1.804(2)
O1 N1 1.4448(17)
O2 N2 1.4501(19)
O3 N3 1.4499(18)
N1 C7 1.457(2)
N1 C8 1.518(2)
N2 C18 1.457(2)
N2 C19 1.520(2)
N3 C29 1.452(2)
N3 C30 1.520(2)
N4 C1 1.484(2)
N4 C12 1.487(2)
N4 C23 1.487(2)
C1 C2 1.508(2)
C2 C3 1.401(3)
C2 C7 1.400(2)
C3 C4 1.384(3)
C4 C5 1.392(3)
C5 C6 1.382(3)
C6 C7 1.397(2)
C8 C9 1.531(2)
C8 C10 1.531(2)
C8 C11 1.521(3)
C12 C13 1.511(3)
C13 C14 1.406(2)
C13 C18 1.400(3)
C14 C15 1.385(3)
C15 C16 1.389(3)
C16 C17 1.390(3)
C17 C18 1.394(3)
C19 C20 1.533(3)
C19 C21 1.526(3)
C19 C22 1.527(3)
C23 C24 1.514(2)
C24 C25 1.398(2)
C24 C29 1.402(2)
C25 C26 1.384(3)
C26 C27 1.387(3)
C27 C28 1.384(3)
C28 C29 1.398(2)
C30 C31 1.523(2)
C30 C32 1.531(2)
C30 C33 1.529(3)
C34 C35 1.532(3)
C36 C37 1.525(3)
C38 C39 1.530(3)
